data_2008322
loop_
_publ_author_name
'Boag, Neil M.'
'Coward, Kathleen M.'
'Jones, Anthony C'
'Pemble, Martyn E.'
'Thompson, J. Robin'

_publ_section_title
;
 4,4'-Bipyridyl at 203K
;
_journal_issue 4
_journal_name_full 'Acta Crystallographica Section C'
_journal_page_first 672
_journal_page_last 674
_journal_paper_doi 10.1107/S0108270198016333
_journal_volume 55
_journal_year 1999
_chemical_formula_moiety 'C10 H8 N2'
_chemical_formula_sum 'C20 H16 N4'
_chemical_formula_weight 156.19
_chemical_name_common 4,4'--Bipyridyl
_chemical_name_systematic 4,4'--Bipyridinyl
_space_group_IT_number 2
_symmetry_cell_setting triclinic
_symmetry_space_group_name_Hall '-P 1'
_symmetry_space_group_name_H-M 'P -1'
_audit_creation_method 'form.cif (version 2.0)'
_cell_angle_alpha 85.520(10)
_cell_angle_beta 85.42(2)
_cell_angle_gamma 78.570(10)
_cell_formula_units_Z 4
_cell_length_a 8.778(2)
_cell_length_b 8.7810(10)
_cell_length_c 10.998(2)
_cell_measurement_reflns_used 32
_cell_measurement_temperature 203(2)
_cell_measurement_theta_max 14.863
_cell_measurement_theta_min 4.746
_cell_volume 826.6(3)
_computing_cell_refinement XSCANS
_computing_data_collection 'XSCANS  (Siemens, 1996)'
_computing_data_reduction XSCANS
_computing_molecular_graphics SHELXTL-PLUS
_computing_publication_material SHELXL97
_computing_structure_refinement 'SHELXL97 (Sheldrick, 1997)'
_computing_structure_solution 'SHELXTL-PLUS (Sheldrick, 1995)'
_diffrn_ambient_temperature 203(2)
_diffrn_measured_fraction_theta_full 0.834
_diffrn_measured_fraction_theta_max 0.834
_diffrn_measurement_device_type 'Siemens P4'
_diffrn_measurement_method 'profile fitting of \q/2\q scans'
_diffrn_radiation_monochromator graphite
_diffrn_radiation_source 'fine-focus sealed tube'
_diffrn_radiation_type MoK\a
_diffrn_radiation_wavelength 0.71073
_diffrn_reflns_av_R_equivalents 0.0248
_diffrn_reflns_av_sigmaI/netI 0.0457
_diffrn_reflns_limit_h_max 1
_diffrn_reflns_limit_h_min -11
_diffrn_reflns_limit_k_max 11
_diffrn_reflns_limit_k_min -11
_diffrn_reflns_limit_l_max 14
_diffrn_reflns_limit_l_min -14
_diffrn_reflns_number 3910
_diffrn_reflns_theta_full 27.49
_diffrn_reflns_theta_max 27.49
_diffrn_reflns_theta_min 2.37
_diffrn_standards_decay_% 0
_diffrn_standards_interval_count 97
_diffrn_standards_number 3
_exptl_absorpt_coefficient_mu 0.077
_exptl_absorpt_correction_type none
_exptl_crystal_colour colourless
_exptl_crystal_density_diffrn 1.255
_exptl_crystal_density_meas ?
_exptl_crystal_density_method 'not measured'
_exptl_crystal_description 'irregular block'
_exptl_crystal_F_000 328
_exptl_crystal_size_max 1.00
_exptl_crystal_size_mid 0.30
_exptl_crystal_size_min 0.20
_refine_diff_density_max 0.172
_refine_diff_density_min -0.226
_refine_ls_extinction_method none
_refine_ls_goodness_of_fit_all 1.010
_refine_ls_goodness_of_fit_ref 1.010
_refine_ls_hydrogen_treatment refall
_refine_ls_matrix_type full
_refine_ls_number_parameters 281
_refine_ls_number_reflns 3170
_refine_ls_number_restraints 0
_refine_ls_restrained_S_all 1.010
_refine_ls_R_factor_all 0.0921
_refine_ls_R_factor_gt 0.0514
_refine_ls_shift/su_max 0.000
_refine_ls_shift/su_mean 0.000
_refine_ls_structure_factor_coef Fsqd
_refine_ls_weighting_details 'calc w = 1/[\s^2^(Fo^2^)+(0.0551P)^2^+0.2120P] where P=(Fo^2^+2Fc^2^)/3'
_refine_ls_weighting_scheme calc
_refine_ls_wR_factor_all 0.1341
_refine_ls_wR_factor_ref 0.1341
_reflns_number_gt 2031
_reflns_number_total 3170
_reflns_threshold_expression I>2\s(I)
_cod_data_source_file bm1287.cif
_cod_data_source_block kath01
_cod_depositor_comments
;
The following automatic conversions were performed:
'_symmetry_cell_setting' value 'Triclinic' changed to 'triclinic'
according to '/home/saulius/struct/CIF-dictionaries/cif_core.dic'
dictionary named 'cif_core.dic' version 2.4.1 from 2010-06-29.

Automatic conversion script
Id: cif_fix_enum 1527 2010-12-29 10:47:43Z saulius 

The following automatic conversions were performed:

'_exptl_crystal_density_meas' value 'not measured' was changed to '?'
- the value is perceived as not measured.

Automatic conversion script
Id: cif_fix_values 3008 2015-01-20 13:52:24Z robertas 
;
_cod_original_sg_symbol_H-M P-1
_cod_database_code 2008322
_cod_database_fobs_code 2008322

loop_
_symmetry_equiv_pos_as_xyz
'x, y, z'
'-x, -y, -z'

loop_
_atom_site_label
_atom_site_fract_x
_atom_site_fract_y
_atom_site_fract_z
_atom_site_U_iso_or_equiv
_atom_site_adp_type
_atom_site_calc_flag
_atom_site_refinement_flags
_atom_site_occupancy
_atom_site_disorder_assembly
_atom_site_disorder_group
_atom_site_type_symbol
N11 -0.2606(3) 0.5020(2) 0.61128(17) 0.0552(6) Uani d . 1 . . N
C11 -0.0910(2) 0.3203(2) 0.42766(18) 0.0340(5) Uani d . 1 . . C
C12 -0.0667(3) 0.2844(3) 0.5501(2) 0.0481(6) Uani d . 1 . . C
H12 0.014(3) 0.193(3) 0.577(2) 0.062(7) Uiso d . 1 . . H
C13 -0.1536(3) 0.3765(3) 0.6366(2) 0.0587(7) Uani d . 1 . . C
H13 -0.139(3) 0.354(3) 0.722(3) 0.071(8) Uiso d . 1 . . H
C15 -0.2811(3) 0.5372(3) 0.4932(2) 0.0611(8) Uani d . 1 . . C
H15 -0.362(3) 0.633(3) 0.473(2) 0.075(8) Uiso d . 1 . . H
C16 -0.2011(3) 0.4516(3) 0.4001(2) 0.0509(7) Uani d . 1 . . C
H16 -0.222(3) 0.485(3) 0.316(2) 0.055(7) Uiso d . 1 . . H
N11A 0.1459(2) 0.0208(2) 0.15100(17) 0.0510(5) Uani d . 1 . . N
C11A -0.0053(2) 0.2205(2) 0.33048(17) 0.0341(5) Uani d . 1 . . C
C12A -0.0598(3) 0.2287(2) 0.2150(2) 0.0404(5) Uani d . 1 . . C
H12A -0.152(3) 0.303(3) 0.194(2) 0.048(6) Uiso d . 1 . . H
C13A 0.0182(3) 0.1278(3) 0.1298(2) 0.0476(6) Uani d . 1 . . C
H13A -0.019(3) 0.130(3) 0.046(2) 0.066(8) Uiso d . 1 . . H
C15A 0.1994(3) 0.0169(3) 0.2613(2) 0.0503(6) Uani d . 1 . . C
H15A 0.299(3) -0.061(3) 0.279(2) 0.054(7) Uiso d . 1 . . H
C16A 0.1300(3) 0.1124(2) 0.3529(2) 0.0436(6) Uani d . 1 . . C
H16A 0.171(3) 0.104(3) 0.427(2) 0.052(7) Uiso d . 1 . . H
N21 0.2906(3) 0.0450(2) 0.63934(18) 0.0537(6) Uani d . 1 . . N
C21 0.4413(2) -0.1482(2) 0.82701(18) 0.0345(5) Uani d . 1 . . C
C22 0.4616(3) -0.1895(3) 0.70670(19) 0.0406(6) Uani d . 1 . . C
H22 0.532(3) -0.284(3) 0.684(2) 0.054(7) Uiso d . 1 . . H
C23 0.3845(3) -0.0910(3) 0.6178(2) 0.0486(6) Uani d . 1 . . C
H23 0.397(3) -0.118(3) 0.533(2) 0.054(7) Uiso d . 1 . . H
C25 0.2721(3) 0.0823(3) 0.7551(2) 0.0510(7) Uani d . 1 . . C
H25 0.207(3) 0.178(3) 0.769(2) 0.053(7) Uiso d . 1 . . H
C26 0.3420(3) -0.0085(2) 0.8512(2) 0.0421(6) Uani d . 1 . . C
H26 0.322(3) 0.029(3) 0.934(2) 0.055(7) Uiso d . 1 . . H
N21A 0.6802(3) -0.4420(2) 1.11020(18) 0.0528(6) Uani d . 1 . . N
C21A 0.5233(3) -0.2506(2) 0.92493(18) 0.0345(5) Uani d . 1 . . C
C22A 0.4549(3) -0.2634(3) 1.0428(2) 0.0426(6) Uani d . 1 . . C
H22A 0.354(3) -0.209(3) 1.062(2) 0.053(7) Uiso d . 1 . . H
C23A 0.5363(3) -0.3600(3) 1.1301(2) 0.0502(6) Uani d . 1 . . C
H23A 0.488(3) -0.370(3) 1.217(2) 0.057(7) Uiso d . 1 . . H
C25A 0.7447(3) -0.4279(3) 0.9970(2) 0.0491(6) Uani d . 1 . . C
H25A 0.850(3) -0.488(2) 0.981(2) 0.046(6) Uiso d . 1 . . H
C26A 0.6723(3) -0.3367(2) 0.9021(2) 0.0422(6) Uani d . 1 . . C
H26A 0.725(3) -0.330(3) 0.821(2) 0.053(7) Uiso d . 1 . . H

loop_
_atom_site_aniso_label
_atom_site_aniso_U_11
_atom_site_aniso_U_22
_atom_site_aniso_U_33
_atom_site_aniso_U_12
_atom_site_aniso_U_13
_atom_site_aniso_U_23
N11 0.0632(14) 0.0544(11) 0.0406(11) 0.0063(10) 0.0066(10) -0.0128(9)
C11 0.0362(12) 0.0336(10) 0.0315(10) -0.0048(9) 0.0011(10) -0.0048(8)
C12 0.0539(15) 0.0488(12) 0.0342(12) 0.0096(12) -0.0051(12) -0.0041(10)
C13 0.0706(18) 0.0648(15) 0.0318(12) 0.0072(14) 0.0019(13) -0.0057(11)
C15 0.0706(19) 0.0543(14) 0.0449(14) 0.0216(14) -0.0004(14) -0.0088(11)
C16 0.0642(17) 0.0463(12) 0.0331(12) 0.0124(12) -0.0047(13) -0.0041(10)
N11A 0.0557(13) 0.0491(11) 0.0437(11) 0.0016(10) 0.0064(10) -0.0142(8)
C11A 0.0372(12) 0.0322(10) 0.0315(10) -0.0039(9) 0.0014(10) -0.0035(8)
C12A 0.0380(13) 0.0428(11) 0.0378(12) -0.0007(10) -0.0008(11) -0.0065(9)
C13A 0.0484(15) 0.0546(13) 0.0390(13) -0.0044(11) -0.0014(12) -0.0138(10)
C15A 0.0504(15) 0.0438(12) 0.0484(14) 0.0085(11) 0.0032(13) -0.0041(10)
C16A 0.0452(14) 0.0446(12) 0.0353(12) 0.0055(10) -0.0041(11) -0.0030(9)
N21 0.0612(14) 0.0521(11) 0.0439(11) -0.0004(10) -0.0125(11) 0.0031(9)
C21 0.0329(12) 0.0376(10) 0.0329(11) -0.0062(9) -0.0019(10) -0.0030(8)
C22 0.0395(13) 0.0445(12) 0.0341(11) 0.0020(10) -0.0013(10) -0.0063(9)
C23 0.0529(16) 0.0550(14) 0.0341(12) -0.0013(12) -0.0035(12) -0.0023(10)
C25 0.0552(16) 0.0371(12) 0.0563(15) 0.0056(11) -0.0123(13) -0.0047(10)
C26 0.0440(13) 0.0407(11) 0.0399(12) -0.0013(10) -0.0041(11) -0.0089(9)
N21A 0.0606(14) 0.0511(11) 0.0442(11) -0.0022(10) -0.0152(11) 0.0031(9)
C21A 0.0372(12) 0.0328(10) 0.0337(11) -0.0054(9) -0.0060(10) -0.0044(8)
C22A 0.0424(13) 0.0461(12) 0.0370(12) -0.0018(11) -0.0016(11) -0.0060(9)
C23A 0.0608(17) 0.0549(14) 0.0329(12) -0.0065(12) -0.0058(12) -0.0003(10)
C25A 0.0409(14) 0.0506(13) 0.0511(14) 0.0043(11) -0.0095(12) -0.0026(11)
C26A 0.0403(13) 0.0446(12) 0.0390(12) -0.0029(10) -0.0029(11) 0.0005(9)

loop_
_atom_type_symbol
_atom_type_description
_atom_type_scat_dispersion_real
_atom_type_scat_dispersion_imag
_atom_type_scat_source
C C 0.0033 0.0016 'International Tables Vol C Tables 4.2.6.8 and 6.1.1.4'
H H 0.0000 0.0000 'International Tables Vol C Tables 4.2.6.8 and 6.1.1.4'
N N 0.0061 0.0033 'International Tables Vol C Tables 4.2.6.8 and 6.1.1.4'

loop_
_geom_angle_atom_site_label_1
_geom_angle_atom_site_label_2
_geom_angle_atom_site_label_3
_geom_angle
_geom_angle_publ_flag
C13 N11 C15 115.45(19) y
C16 C11 C12 116.40(18) y
C16 C11 C11A 121.75(19) y
C12 C11 C11A 121.84(18) y
C13 C12 C11 119.5(2) y
C13 C12 H12 119.2(14) ?
C11 C12 H12 121.3(14) ?
N11 C13 C12 124.6(2) y
N11 C13 H13 114.4(16) ?
C12 C13 H13 121.1(16) ?
N11 C15 C16 124.3(2) y
N11 C15 H15 116.1(15) ?
C16 C15 H15 119.6(15) ?
C15 C16 C11 119.7(2) y
C15 C16 H16 119.5(14) ?
C11 C16 H16 120.8(14) ?
C15A N11A C13A 115.82(19) y
C12A C11A C16A 117.08(19) y
C12A C11A C11 121.29(19) y
C16A C11A C11 121.6(2) y
C11A C12A C13A 119.4(2) y
C11A C12A H12A 120.3(14) ?
C13A C12A H12A 120.3(14) ?
N11A C13A C12A 124.2(2) y
N11A C13A H13A 114.8(14) ?
C12A C13A H13A 121.0(14) ?
N11A C15A C16A 124.5(2) y
N11A C15A H15A 117.4(13) ?
C16A C15A H15A 118.1(14) ?
C15A C16A C11A 119.0(2) y
C15A C16A H16A 121.0(14) ?
C11A C16A H16A 120.0(14) ?
C25 N21 C23 115.8(2) y
C22 C21 C26 117.33(19) y
C22 C21 C21A 120.72(17) y
C26 C21 C21A 121.94(18) y
C23 C22 C21 119.2(2) y
C23 C22 H22 119.9(14) ?
C21 C22 H22 120.9(14) ?
N21 C23 C22 124.2(2) y
N21 C23 H23 115.5(14) ?
C22 C23 H23 120.3(14) ?
N21 C25 C26 124.8(2) y
N21 C25 H25 115.3(14) ?
C26 C25 H25 119.9(14) ?
C25 C26 C21 118.7(2) y
C25 C26 H26 118.8(13) ?
C21 C26 H26 122.5(14) ?
C25A N21A C23A 116.1(2) y
C26A C21A C22A 117.5(2) y
C26A C21A C21 121.00(18) y
C22A C21A C21 121.49(19) y
C23A C22A C21A 119.1(2) y
C23A C22A H22A 120.7(14) ?
C21A C22A H22A 120.2(14) ?
N21A C23A C22A 124.2(2) y
N21A C23A H23A 115.8(14) ?
C22A C23A H23A 119.9(14) ?
N21A C25A C26A 124.4(2) y
N21A C25A H25A 116.9(13) ?
C26A C25A H25A 118.6(13) ?
C25A C26A C21A 118.7(2) y
C25A C26A H26A 121.0(14) ?
C21A C26A H26A 120.3(14) ?

loop_
_geom_bond_atom_site_label_1
_geom_bond_atom_site_label_2
_geom_bond_site_symmetry_2
_geom_bond_distance
_geom_bond_publ_flag
N11 C13 . 1.326(3) y
N11 C15 . 1.329(3) y
C11 C16 . 1.381(3) y
C11 C12 . 1.383(3) y
C11 C11A . 1.494(3) y
C12 C13 . 1.379(3) y
C12 H12 . 1.01(2) ?
C13 H13 . 0.95(3) ?
C15 C16 . 1.379(3) y
C15 H15 . 1.01(3) ?
C16 H16 . 0.96(3) ?
N11A C15A . 1.331(3) y
N11A C13A . 1.335(3) y
C11A C12A . 1.385(3) y
C11A C16A . 1.391(3) y
C12A C13A . 1.385(3) y
C12A H12A . 0.96(2) ?
C13A H13A . 1.00(3) ?
C15A C16A . 1.386(3) y
C15A H15A . 1.02(2) ?
C16A H16A . 0.91(3) ?
N21 C25 . 1.329(3) y
N21 C23 . 1.335(3) y
C21 C22 . 1.388(3) y
C21 C26 . 1.388(3) y
C21 C21A . 1.484(3) y
C22 C23 . 1.380(3) y
C22 H22 . 0.96(2) ?
C23 H23 . 0.98(2) ?
C25 C26 . 1.380(3) y
C25 H25 . 0.94(2) ?
C26 H26 . 0.98(2) ?
N21A C25A . 1.333(3) y
N21A C23A . 1.335(3) y
C21A C26A . 1.389(3) y
C21A C22A . 1.391(3) y
C22A C23A . 1.376(3) y
C22A H22A . 0.94(2) ?
C23A H23A . 1.01(2) ?
C25A C26A . 1.381(3) y
C25A H25A . 0.98(2) ?
C26A H26A . 0.97(2) ?

loop_
_geom_hbond_atom_site_label_D
_geom_hbond_atom_site_label_H
_geom_hbond_atom_site_label_A
_geom_hbond_site_symmetry_A
_geom_hbond_distance_DH
_geom_hbond_distance_HA
_geom_hbond_distance_DA
_geom_hbond_angle_DHA
C22 H22 N11 1_645 0.96(2) 2.48(2) 3.436(3) 171.0(19)
C26A H26A N11 1_645 0.97(2) 2.82(2) 3.558(3) 133.4(17)
C26 H26 N11A 1_556 0.98(2) 2.74(2) 3.599(3) 146.0(19)
C22A H22A N11A 1_556 0.94(2) 2.63(2) 3.503(3) 155(2)
C12A H12A N21A 1_464 0.96(2) 2.58(2) 3.491(3) 158.8(18)
C16 H16 N21A 1_464 0.96(3) 2.48(3) 3.436(3) 170(2)
C16A H16A N21 . 0.91(3) 2.61(3) 3.514(3) 173.3(19)
C12 H12 N21 . 1.01(2) 2.63(3) 3.574(3) 156.4(19)

loop_
_cod_related_entry_id
_cod_related_entry_database
_cod_related_entry_code
1 ChemSpider 21105699
